data_4305118
loop_
_publ_author_name
'Liqing Ma'
'Jeong Yong Lee'
'Jing Li'
'Wenbin Lin'

_publ_section_title
;
3D Metal-Organic Frameworks Based on Elongated Tetracarboxylate Building
Blocks for Hydrogen Storage
;
_journal_name_full 'Inorganic Chemistry'
_journal_page_first 3955
_journal_page_last 3957
_journal_paper_doi 10.1021/ic8003855
_journal_volume 47
_journal_year 2008
_chemical_formula_sum 'C88 H60 O24 Zn4'
_chemical_formula_weight 1762.84
_chemical_name_systematic
; 
 ? 
;
_space_group_IT_number 15
_symmetry_cell_setting monoclinic
_symmetry_space_group_name_Hall '-C 2yc'
_symmetry_space_group_name_H-M 'C 1 2/c 1'
_atom_sites_solution_hydrogens geom
_atom_sites_solution_primary direct
_atom_sites_solution_secondary difmap
_audit_creation_method SHELXL-97
_cell_angle_alpha 90.00
_cell_angle_beta 109.607(3)
_cell_angle_gamma 90.00
_cell_formula_units_Z 8
_cell_length_a 41.8120(19)
_cell_length_b 41.8148(19)
_cell_length_c 31.1563(15)
_cell_measurement_temperature 296(2)
_cell_volume 51314(4)
_computing_structure_refinement 'SHELXL-97 (Sheldrick, 1997)'
_computing_structure_solution 'SHELXS-97 (Sheldrick, 1990)'
_diffrn_ambient_temperature 296(2)
_diffrn_measured_fraction_theta_full 0.934
_diffrn_measured_fraction_theta_max 0.934
_diffrn_radiation_monochromator graphite
_diffrn_radiation_source 'fine-focus sealed tube'
_diffrn_radiation_type MoK\a
_diffrn_radiation_wavelength 0.71073
_diffrn_reflns_av_R_equivalents 0.0000
_diffrn_reflns_av_sigmaI/netI 0.3056
_diffrn_reflns_limit_h_max 39
_diffrn_reflns_limit_h_min -42
_diffrn_reflns_limit_k_max 42
_diffrn_reflns_limit_k_min 0
_diffrn_reflns_limit_l_max 31
_diffrn_reflns_limit_l_min 0
_diffrn_reflns_number 25746
_diffrn_reflns_theta_full 21.00
_diffrn_reflns_theta_max 21.00
_diffrn_reflns_theta_min 0.71
_exptl_absorpt_coefficient_mu 0.394
_exptl_absorpt_correction_T_max 0.8583
_exptl_absorpt_correction_T_min 0.8274
_exptl_absorpt_correction_type multi-scan
_exptl_absorpt_process_details 'TWINABS (Bruker, 2007)'
_exptl_crystal_density_diffrn 0.456
_exptl_crystal_density_method 'not measured'
_exptl_crystal_F_000 7200
_exptl_crystal_size_max 0.50
_exptl_crystal_size_mid 0.40
_exptl_crystal_size_min 0.40
_refine_diff_density_max 0.318
_refine_diff_density_min -0.291
_refine_diff_density_rms 0.050
_refine_ls_extinction_method none
_refine_ls_goodness_of_fit_ref 0.973
_refine_ls_hydrogen_treatment constr
_refine_ls_matrix_type full
_refine_ls_number_parameters 884
_refine_ls_number_reflns 25746
_refine_ls_number_restraints 1014
_refine_ls_restrained_S_all 0.966
_refine_ls_R_factor_all 0.1043
_refine_ls_R_factor_gt 0.0547
_refine_ls_shift/su_max 0.004
_refine_ls_shift/su_mean 0.000
_refine_ls_structure_factor_coef Fsqd
_refine_ls_weighting_details 'calc w=1/[\s^2^(Fo^2^)+(0.0400P)^2^+0.5000P] where P=(Fo^2^+2Fc^2^)/3'
_refine_ls_weighting_scheme calc
_refine_ls_wR_factor_gt 0.1481
_refine_ls_wR_factor_ref 0.1519
_reflns_number_gt 7602
_reflns_number_total 25746
_reflns_threshold_expression >2sigma(I)
_cod_data_source_file ic8003855-file001_2.cif
_cod_data_source_block t_-2
_cod_depositor_comments
;
The following automatic conversions were performed:
'_symmetry_cell_setting' value 'Monoclinic' changed to 'monoclinic'
according to '/home/saulius/struct/CIF-dictionaries/cif_core.dic'
dictionary named 'cif_core.dic' version 2.4.1 from 2010-06-29.

Automatic conversion script
Id: cif_fix_enum 1527 2010-12-29 10:47:43Z saulius 
;
_cod_database_code 4305118

loop_
_symmetry_equiv_pos_as_xyz
'x, y, z'
'-x, y, -z+1/2'
'x+1/2, y+1/2, z'
'-x+1/2, y+1/2, -z+1/2'
'-x, -y, -z'
'x, -y, z-1/2'
'-x+1/2, -y+1/2, -z'
'x+1/2, -y+1/2, z-1/2'

loop_
_atom_site_label
_atom_site_type_symbol
_atom_site_fract_x
_atom_site_fract_y
_atom_site_fract_z
_atom_site_U_iso_or_equiv
_atom_site_adp_type
_atom_site_occupancy
_atom_site_symmetry_multiplicity
_atom_site_calc_flag
_atom_site_refinement_flags
_atom_site_disorder_assembly
_atom_site_disorder_group
Zn2 Zn 0.26268(2) -0.27041(2) 0.97018(3) 0.0667(4) Uani 1 1 d U . .
Zn1 Zn 0.40273(2) 0.10471(2) 1.02963(4) 0.0686(4) Uani 1 1 d U . .
Zn3 Zn -0.01301(2) -0.02026(2) 0.52960(3) 0.0686(4) Uani 1 1 d U . .
Zn4 Zn 0.34725(2) 0.14533(2) 0.97018(3) 0.0673(4) Uani 1 1 d U . .
C1A C 0.25478(14) -0.06376(16) 0.77415(16) 0.063(3) Uani 1 1 d GU A .
C2A C 0.25154(14) -0.09098(11) 0.7991(2) 0.086(3) Uani 1 1 d GDU . .
C3A C 0.26434(15) -0.09047(11) 0.8471(2) 0.071(3) Uani 1 1 d GU A .
C4A C 0.28039(14) -0.06274(16) 0.87020(16) 0.068(3) Uani 1 1 d GU . .
H4A H 0.2888 -0.0624 0.9019 0.082 Uiso 1 1 calc R A .
C5A C 0.28363(13) -0.03552(11) 0.8453(2) 0.068(3) Uani 1 1 d GU A .
C6A C 0.27083(14) -0.03603(12) 0.7972(2) 0.076(3) Uani 1 1 d GDU . .
C7A C 0.24493(17) -0.06406(14) 0.72559(17) 0.063(3) Uani 1 1 d GU . .
C8A C 0.21138(16) -0.05386(12) 0.7027(2) 0.069(3) Uani 1 1 d GDU A .
C9A C 0.19869(12) -0.05320(12) 0.6546(2) 0.069(3) Uani 1 1 d GU A .
C10A C 0.21954(17) -0.06275(13) 0.62955(17) 0.072(3) Uani 1 1 d GU A .
H10A H 0.2112 -0.0623 0.5979 0.087 Uiso 1 1 calc R . .
C11A C 0.25310(16) -0.07295(13) 0.6525(2) 0.072(3) Uani 1 1 d GU A .
C12A C 0.26579(11) -0.07361(14) 0.7005(2) 0.083(3) Uani 1 1 d GDU A .
C13A C 0.25973(14) -0.11810(11) 0.8722(2) 0.077(3) Uani 1 1 d GU . .
C14A C 0.25077(14) -0.11437(10) 0.9117(2) 0.106(4) Uani 1 1 d GU A .
H14A H 0.2467 -0.0941 0.9209 0.127 Uiso 1 1 calc R . .
C15A C 0.24802(14) -0.14141(16) 0.93727(16) 0.093(3) Uani 1 1 d GU A .
H15A H 0.2421 -0.1389 0.9633 0.112 Uiso 1 1 calc R . .
C16A C 0.25423(13) -0.17220(12) 0.92334(19) 0.074(3) Uani 1 1 d GU A .
C17A C 0.26319(12) -0.17593(10) 0.8838(2) 0.085(3) Uani 1 1 d GU A .
H17A H 0.2673 -0.1962 0.8747 0.102 Uiso 1 1 calc R . .
C18A C 0.26594(13) -0.14889(15) 0.85828(16) 0.086(3) Uani 1 1 d GU A .
H18A H 0.2718 -0.1514 0.8322 0.104 Uiso 1 1 calc R . .
C19A C 0.30093(15) -0.00708(12) 0.8719(2) 0.072(3) Uani 1 1 d GU . .
C20A C 0.32996(15) -0.01057(11) 0.9110(2) 0.102(4) Uani 1 1 d GU A .
H20A H 0.3389 -0.0308 0.9202 0.122 Uiso 1 1 calc R . .
C21A C 0.34550(12) 0.01662(16) 0.93619(16) 0.093(3) Uani 1 1 d GU A .
H21A H 0.3646 0.0143 0.9620 0.111 Uiso 1 1 calc R . .
C22A C 0.33201(15) 0.04729(12) 0.92225(19) 0.074(3) Uani 1 1 d GU A .
C23A C 0.30298(15) 0.05079(11) 0.8831(2) 0.096(3) Uani 1 1 d GU A .
H23A H 0.2941 0.0710 0.8739 0.116 Uiso 1 1 calc R . .
C24A C 0.28744(11) 0.02360(16) 0.85793(16) 0.094(3) Uani 1 1 d GU A .
H24A H 0.2683 0.0259 0.8321 0.113 Uiso 1 1 calc R . .
C25A C 0.16306(11) -0.04257(13) 0.62766(19) 0.075(3) Uani 1 1 d GU . .
C26A C 0.13583(17) -0.05215(11) 0.64181(16) 0.096(3) Uani 1 1 d GU A .
H26A H 0.1399 -0.0646 0.6679 0.115 Uiso 1 1 calc R . .
C27A C 0.10238(14) -0.04291(13) 0.6164(2) 0.097(3) Uani 1 1 d GU A .
H27A H 0.0844 -0.0492 0.6258 0.116 Uiso 1 1 calc R . .
C28A C 0.09617(11) -0.02410(13) 0.5769(2) 0.074(3) Uani 1 1 d GU A .
C29A C 0.12340(16) -0.01451(12) 0.56277(16) 0.087(3) Uani 1 1 d GU A .
H29A H 0.1193 -0.0021 0.5367 0.104 Uiso 1 1 calc R . .
C30A C 0.15685(13) -0.02375(13) 0.5881(2) 0.090(3) Uani 1 1 d GU A .
H30A H 0.1748 -0.0174 0.5788 0.108 Uiso 1 1 calc R . .
C31A C 0.50767(18) 0.18889(14) 0.77585(16) 0.062(3) Uiso 1 1 d GU . .
C32A C 0.48664(12) 0.17641(12) 0.7990(2) 0.075(3) Uani 1 1 d GDU . .
C33A C 0.49824(16) 0.17553(13) 0.8470(2) 0.074(3) Uani 1 1 d GU C .
C34A C 0.53087(17) 0.18713(15) 0.87189(16) 0.096(4) Uani 1 1 d GU . .
H34A H 0.5385 0.1865 0.9036 0.115 Uiso 1 1 calc R C .
C35A C 0.55189(12) 0.19962(14) 0.8488(2) 0.084(3) Uani 1 1 d GU C .
C36A C 0.54029(16) 0.20050(13) 0.8008(2) 0.083(3) Uani 1 1 d GDU . .
C37A C 0.47488(14) 0.16653(14) 0.8719(2) 0.085(3) Uani 1 1 d GU . .
C38A C 0.44045(15) 0.17573(11) 0.85754(16) 0.092(3) Uani 1 1 d GU C .
H38A H 0.4313 0.1878 0.8312 0.110 Uiso 1 1 calc R . .
C39A C 0.41983(11) 0.16665(12) 0.8832(2) 0.082(3) Uani 1 1 d GU C .
H39A H 0.3971 0.1727 0.8737 0.099 Uiso 1 1 calc R . .
C40A C 0.43364(15) 0.14835(13) 0.92317(19) 0.077(3) Uani 1 1 d GU C .
C41A C 0.46806(16) 0.13914(12) 0.93752(16) 0.092(3) Uani 1 1 d GU C .
H41A H 0.4772 0.1271 0.9639 0.110 Uiso 1 1 calc R . .
C42A C 0.48868(11) 0.14823(14) 0.9119(2) 0.106(4) Uani 1 1 d GU C .
H42A H 0.5114 0.1422 0.9213 0.127 Uiso 1 1 calc R . .
C43A C 0.58641(11) 0.20865(14) 0.8725(2) 0.084(3) Uani 1 1 d GU . .
C44A C 0.59272(13) 0.22771(14) 0.9118(2) 0.106(4) Uani 1 1 d GU C .
H44A H 0.5748 0.2341 0.9211 0.127 Uiso 1 1 calc R . .
C45A C 0.62620(17) 0.23702(12) 0.93692(17) 0.099(3) Uani 1 1 d GU C .
H45A H 0.6304 0.2496 0.9628 0.119 Uiso 1 1 calc R . .
C46A C 0.65336(11) 0.22726(13) 0.92274(19) 0.073(3) Uani 1 1 d GU C .
C47A C 0.64705(13) 0.20820(13) 0.8834(2) 0.092(3) Uani 1 1 d GU C .
H47A H 0.6650 0.2018 0.8741 0.110 Uiso 1 1 calc R . .
C48A C 0.61357(16) 0.19889(12) 0.85830(17) 0.101(3) Uani 1 1 d GU C .
H48A H 0.6094 0.1863 0.8324 0.121 Uiso 1 1 calc R . .
C49A C 0.00789(15) -0.18867(16) 0.27654(16) 0.063(3) Uiso 1 1 d GU . .
C50A C 0.02558(15) -0.21509(12) 0.3015(2) 0.079(3) Uani 1 1 d GDU . .
C51A C 0.03673(14) -0.21459(12) 0.3496(2) 0.081(3) Uani 1 1 d GU B .
C52A C 0.03019(16) -0.18766(16) 0.37258(16) 0.090(4) Uani 1 1 d GU . .
H52A H 0.0376 -0.1873 0.4042 0.108 Uiso 1 1 calc R B .
C53A C 0.01251(16) -0.16124(12) 0.3476(2) 0.078(3) Uani 1 1 d GU B .
C54A C 0.00135(14) -0.16174(12) 0.2996(2) 0.081(3) Uani 1 1 d GDU . .
C55A C 0.00903(15) -0.13130(11) 0.37306(19) 0.086(3) Uani 1 1 d GU . .
C56A C 0.00014(15) -0.13508(10) 0.4126(2) 0.109(4) Uani 1 1 d GU B .
H56A H -0.0040 -0.1554 0.4217 0.131 Uiso 1 1 calc R . .
C57A C -0.00251(14) -0.10806(15) 0.43828(17) 0.101(3) Uani 1 1 d GU B .
H57A H -0.0084 -0.1106 0.4644 0.121 Uiso 1 1 calc R . .
C58A C 0.00372(13) -0.07727(12) 0.42441(19) 0.074(3) Uani 1 1 d GU B .
C59A C 0.01261(13) -0.07349(10) 0.3849(2) 0.091(3) Uani 1 1 d GU B .
H59A H 0.0167 -0.0532 0.3757 0.109 Uiso 1 1 calc R . .
C60A C 0.01526(14) -0.10050(15) 0.35919(16) 0.097(3) Uani 1 1 d GU B .
H60A H 0.0211 -0.0980 0.3331 0.116 Uiso 1 1 calc R . .
C61A C 0.05193(15) -0.24321(11) 0.37344(19) 0.077(3) Uani 1 1 d GU . .
C62A C 0.03907(11) -0.27397(14) 0.35876(16) 0.086(3) Uani 1 1 d GU B .
H62A H 0.0203 -0.2763 0.3325 0.103 Uiso 1 1 calc R . .
C63A C 0.05469(14) -0.30115(10) 0.3839(2) 0.089(3) Uani 1 1 d GU B .
H63A H 0.0462 -0.3214 0.3742 0.107 Uiso 1 1 calc R . .
C64A C 0.08317(14) -0.29757(12) 0.42371(19) 0.074(3) Uani 1 1 d GU B .
C65A C 0.09603(12) -0.26680(15) 0.43839(16) 0.094(3) Uani 1 1 d GU B .
H65A H 0.1148 -0.2644 0.4647 0.113 Uiso 1 1 calc R . .
C66A C 0.08042(15) -0.23963(10) 0.4133(2) 0.103(4) Uani 1 1 d GU B .
H66A H 0.0889 -0.2193 0.4229 0.123 Uiso 1 1 calc R . .
C67A C 0.27432(15) -0.08385(14) 0.6262(2) 0.080(3) Uani 1 1 d GU . .
C68A C 0.26113(11) -0.10313(14) 0.5871(2) 0.109(4) Uani 1 1 d GU A .
H68A H 0.2386 -0.1097 0.5777 0.130 Uiso 1 1 calc R . .
C69A C 0.28214(15) -0.11249(12) 0.56210(17) 0.101(3) Uani 1 1 d GU A .
H69A H 0.2734 -0.1252 0.5363 0.121 Uiso 1 1 calc R . .
C70A C 0.31634(14) -0.10257(13) 0.57626(19) 0.073(3) Uani 1 1 d GU A .
C71A C 0.32953(10) -0.08329(13) 0.6154(2) 0.093(3) Uani 1 1 d GU A .
H71A H 0.3521 -0.0767 0.6247 0.112 Uiso 1 1 calc R . .
C72A C 0.30851(16) -0.07393(12) 0.64033(16) 0.089(3) Uani 1 1 d GU A .
H72A H 0.3172 -0.0612 0.6661 0.107 Uiso 1 1 calc R . .
C73A C 0.2514(2) -0.2005(3) 0.9521(4) 0.074(3) Uani 1 1 d U . .
C74A C 0.3499(3) 0.0759(3) 0.9521(4) 0.076(3) Uani 1 1 d U . .
C75A C 0.3362(3) -0.1125(2) 0.5469(4) 0.071(3) Uani 1 1 d U . .
C76A C 0.0007(3) -0.0492(3) 0.4526(4) 0.074(3) Uani 1 1 d U . .
C77A C 0.4124(3) 0.1385(2) 0.9509(4) 0.075(3) Uani 1 1 d U . .
C78A C 0.0612(3) -0.0146(2) 0.5490(4) 0.074(3) Uani 1 1 d U . .
C79A C 0.6890(3) 0.2368(3) 0.9507(4) 0.079(3) Uani 1 1 d U . .
C80A C 0.0998(3) -0.3260(2) 0.4524(4) 0.076(3) Uani 1 1 d U . .
O1A O 0.36695(14) -0.09970(12) 0.5608(2) 0.093(2) Uani 1 1 d U . .
O2A O 0.32555(16) -0.13074(15) 0.5156(3) 0.105(3) Uani 1 1 d U . .
O3A O 0.42452(14) 0.12050(14) 0.9842(2) 0.095(2) Uani 1 1 d U C .
O4A O 0.38241(14) 0.15062(13) 0.9383(2) 0.092(2) Uani 1 1 d U C .
O5A O 0.33381(14) 0.10235(13) 0.9378(2) 0.0890(19) Uani 1 1 d U A .
O6A O 0.37634(15) 0.07208(12) 0.9837(2) 0.093(2) Uani 1 1 d U A .
O7A O 0.08405(14) -0.35246(12) 0.43794(19) 0.089(2) Uani 1 1 d U . .
O8A O 0.12548(16) -0.32172(14) 0.4843(2) 0.098(2) Uani 1 1 d U . .
O9A O -0.00940(17) -0.05349(13) 0.4840(3) 0.100(2) Uani 1 1 d U B .
O10A O 0.01001(15) -0.02296(12) 0.4383(2) 0.091(2) Uani 1 1 d U . .
O11A O 0.26021(14) -0.22719(13) 0.9390(2) 0.088(2) Uani 1 1 d U A .
O12A O 0.24124(16) -0.19674(13) 0.9842(2) 0.100(2) Uani 1 1 d U . .
O13A O 0.03729(14) -0.02537(13) 0.5608(2) 0.092(2) Uani 1 1 d U A .
O14A O 0.05670(14) 0.00426(14) 0.5160(2) 0.097(2) Uani 1 1 d U . .
O15A O 0.69287(14) 0.25547(15) 0.9843(2) 0.095(2) Uani 1 1 d U . .
O16A O 0.71243(13) 0.22457(13) 0.9388(2) 0.091(2) Uani 1 1 d U . .
O101 O 0.30821(14) 0.17368(13) 0.9281(2) 0.150(3) Uani 1 1 d U . .
O102 O 0.44233(15) 0.07478(15) 1.0692(2) 0.148(2) Uani 1 1 d U . .
O103 O 0.28009(16) -0.29869(13) 0.9295(2) 0.140(2) Uani 1 1 d U . .
O104 O -0.03303(16) -0.05082(15) 0.5699(2) 0.159(3) Uani 1 1 d U . .
O17A O 0.2970(2) -0.0835(2) 0.7264(4) 0.073(4) Uiso 0.458(3) 1 d PDU A 1
C81A C 0.2979(5) -0.1185(4) 0.7333(7) 0.106(8) Uiso 0.458(3) 1 d PDU A 1
C82A C 0.3338(6) -0.1239(6) 0.7713(9) 0.223(13) Uiso 0.458(3) 1 d PDU A 1
O18A O 0.2771(3) -0.0112(2) 0.7735(4) 0.068(4) Uiso 0.458(3) 1 d PDU A 1
C83A C 0.3122(4) -0.0111(5) 0.7735(8) 0.112(9) Uiso 0.458(3) 1 d PDU A 1
C84A C 0.3110(8) 0.0205(6) 0.7433(12) 0.296(17) Uiso 0.458(3) 1 d PDU A 1
O17B O 0.1915(2) -0.0424(2) 0.7252(3) 0.098(4) Uiso 0.542(3) 1 d PDU A 2
C81B C 0.1907(6) -0.0068(4) 0.7255(9) 0.176(11) Uiso 0.542(3) 1 d PDU A 2
C82B C 0.1661(7) -0.0010(6) 0.7551(10) 0.308(15) Uiso 0.542(3) 1 d PDU A 2
O18B O 0.2354(3) -0.1156(2) 0.7740(4) 0.109(4) Uiso 0.542(3) 1 d PDU A 2
C83B C 0.1976(4) -0.1137(4) 0.7658(7) 0.136(8) Uiso 0.542(3) 1 d PDU A 2
C84B C 0.1802(6) -0.1444(6) 0.7364(10) 0.295(15) Uiso 0.542(3) 1 d PDU A 2
O20A O -0.0181(2) -0.1357(2) 0.2764(4) 0.150(4) Uiso 0.675(4) 1 d PDU B 1
C87A C -0.0541(4) -0.1359(4) 0.2765(7) 0.198(9) Uiso 0.675(4) 1 d PDU B 1
C88A C -0.0698(5) -0.1039(5) 0.2459(8) 0.310(13) Uiso 0.675(4) 1 d PDU B 1
O20B O 0.0304(3) -0.2402(2) 0.2763(4) 0.028(4) Uiso 0.325(4) 1 d PDU B 2
C87B C 0.0633(5) -0.2385(5) 0.2700(8) 0.062(9) Uiso 0.325(4) 1 d PDU B 2
C88B C 0.0652(7) -0.2671(6) 0.2385(10) 0.150(13) Uiso 0.325(4) 1 d PDU B 2
O19A O 0.5587(2) 0.2124(3) 0.7748(4) 0.087(4) Uiso 0.490(5) 1 d PDU C 1
C85A C 0.5539(5) 0.2475(4) 0.7691(8) 0.138(10) Uiso 0.490(5) 1 d PDU C 1
C86A C 0.5764(7) 0.2585(6) 0.7401(10) 0.256(14) Uiso 0.490(5) 1 d PDU C 1
O19B O 0.4554(2) 0.1625(2) 0.7749(3) 0.084(4) Uiso 0.510(5) 1 d PDU C 2
C85B C 0.4587(5) 0.1276(4) 0.7763(7) 0.131(9) Uiso 0.510(5) 1 d PDU C 2
C86B C 0.4202(5) 0.1177(5) 0.7498(9) 0.233(13) Uiso 0.510(5) 1 d PDU C 2

loop_
_atom_site_aniso_label
_atom_site_aniso_U_11
_atom_site_aniso_U_22
_atom_site_aniso_U_33
_atom_site_aniso_U_23
_atom_site_aniso_U_13
_atom_site_aniso_U_12
Zn2 0.0578(8) 0.0708(8) 0.0699(10) 0.0029(7) 0.0193(7) -0.0145(6)
Zn1 0.0701(8) 0.0683(8) 0.0690(10) -0.0036(6) 0.0254(7) -0.0170(6)
Zn3 0.0735(8) 0.0644(8) 0.0676(10) -0.0040(6) 0.0231(7) 0.0152(6)
Zn4 0.0690(8) 0.0674(8) 0.0675(10) -0.0024(6) 0.0254(7) -0.0166(6)
C1A 0.072(6) 0.063(6) 0.061(5) -0.013(4) 0.029(5) -0.012(5)
C2A 0.119(8) 0.038(5) 0.069(6) 0.016(5) -0.012(7) -0.004(5)
C3A 0.094(7) 0.037(5) 0.078(7) 0.009(5) 0.024(6) -0.010(5)
C4A 0.099(8) 0.056(6) 0.050(7) 0.009(5) 0.024(7) -0.018(6)
C5A 0.074(6) 0.056(5) 0.062(6) 0.003(5) 0.006(6) -0.038(5)
C6A 0.106(8) 0.068(6) 0.057(6) 0.001(5) 0.032(6) -0.035(5)
C7A 0.067(6) 0.065(6) 0.058(5) -0.004(5) 0.023(4) 0.019(4)
C8A 0.070(6) 0.094(7) 0.055(6) -0.001(6) 0.037(5) 0.033(6)
C9A 0.077(5) 0.083(6) 0.055(6) 0.014(6) 0.034(5) 0.032(5)
C10A 0.061(6) 0.121(9) 0.041(7) 0.003(7) 0.025(6) 0.007(6)
C11A 0.068(6) 0.093(7) 0.063(7) 0.002(6) 0.030(6) 0.017(6)
C12A 0.063(6) 0.144(8) 0.058(6) 0.025(7) 0.040(6) 0.023(6)
C13A 0.111(7) 0.047(5) 0.081(7) 0.005(5) 0.042(6) -0.023(6)
C14A 0.182(9) 0.068(6) 0.089(10) 0.010(6) 0.073(8) -0.018(7)
C15A 0.152(8) 0.078(6) 0.062(7) -0.002(5) 0.054(6) -0.008(7)
C16A 0.085(6) 0.066(5) 0.068(8) 0.013(5) 0.023(6) -0.012(6)
C17A 0.132(7) 0.043(5) 0.090(8) -0.010(5) 0.048(7) -0.017(5)
C18A 0.133(7) 0.048(5) 0.092(8) 0.005(5) 0.055(6) -0.022(6)
C19A 0.082(7) 0.062(5) 0.071(7) -0.008(5) 0.023(5) -0.029(5)
C20A 0.123(9) 0.074(6) 0.080(9) -0.027(6) -0.004(6) -0.028(6)
C21A 0.096(7) 0.091(6) 0.069(8) -0.005(6) 0.000(5) -0.013(6)
C22A 0.094(7) 0.066(5) 0.068(8) 0.003(5) 0.036(5) -0.033(5)
C23A 0.131(8) 0.065(5) 0.073(8) -0.002(5) 0.008(5) -0.013(5)
C24A 0.138(7) 0.066(5) 0.068(8) -0.013(5) 0.023(6) -0.024(6)
C25A 0.080(5) 0.090(7) 0.051(7) -0.004(5) 0.014(5) 0.033(5)
C26A 0.074(6) 0.133(7) 0.092(8) 0.013(6) 0.042(6) 0.031(6)
C27A 0.083(6) 0.133(8) 0.084(9) 0.030(6) 0.040(6) 0.040(6)
C28A 0.061(5) 0.085(7) 0.078(8) -0.015(5) 0.026(5) 0.010(5)
C29A 0.075(6) 0.110(7) 0.068(8) 0.018(5) 0.014(6) 0.010(6)
C30A 0.063(5) 0.134(9) 0.064(9) 0.028(6) 0.010(6) 0.018(6)
C32A 0.065(6) 0.084(6) 0.056(6) 0.042(6) -0.005(6) -0.036(5)
C33A 0.047(6) 0.120(8) 0.062(7) 0.014(6) 0.025(5) -0.015(6)
C34A 0.056(7) 0.174(11) 0.054(8) -0.011(8) 0.015(6) -0.032(8)
C35A 0.041(5) 0.154(8) 0.058(7) 0.001(7) 0.016(5) -0.019(5)
C36A 0.064(6) 0.125(7) 0.053(6) -0.022(6) 0.012(6) -0.039(6)
C37A 0.064(6) 0.118(8) 0.072(8) -0.005(6) 0.024(6) -0.023(6)
C38A 0.070(6) 0.142(8) 0.081(8) 0.001(6) 0.048(6) -0.015(6)
C39A 0.076(6) 0.103(7) 0.076(8) -0.001(5) 0.035(5) -0.016(5)
C40A 0.075(6) 0.098(8) 0.067(8) -0.008(5) 0.035(6) -0.027(6)
C41A 0.080(6) 0.120(7) 0.075(8) 0.001(5) 0.028(6) -0.009(6)
C42A 0.082(7) 0.164(10) 0.081(10) 0.026(7) 0.040(6) -0.022(7)
C43A 0.051(5) 0.140(8) 0.058(7) 0.014(6) 0.012(5) -0.017(6)
C44A 0.059(6) 0.168(10) 0.086(10) -0.024(7) 0.020(6) -0.037(7)
C45A 0.073(6) 0.157(8) 0.068(8) 0.001(6) 0.025(6) -0.016(7)
C46A 0.054(5) 0.096(7) 0.074(8) 0.038(5) 0.026(5) -0.012(5)
C47A 0.058(5) 0.141(9) 0.077(9) -0.003(6) 0.024(6) -0.007(6)
C48A 0.043(5) 0.174(8) 0.085(8) 0.007(6) 0.020(5) 0.001(6)
C50A 0.115(7) 0.055(6) 0.044(5) 0.000(5) -0.004(6) 0.016(5)
C51A 0.156(8) 0.041(5) 0.036(6) 0.005(5) 0.018(6) 0.008(6)
C52A 0.160(10) 0.043(6) 0.054(7) 0.004(6) 0.018(8) 0.021(7)
C53A 0.136(8) 0.047(5) 0.047(6) 0.009(5) 0.026(7) 0.013(6)
C54A 0.136(8) 0.081(6) 0.050(6) 0.037(5) 0.063(6) 0.070(6)
C55A 0.129(7) 0.053(5) 0.052(7) -0.004(5) 0.001(6) 0.023(6)
C56A 0.192(10) 0.068(6) 0.076(9) -0.007(6) 0.056(8) 0.024(7)
C57A 0.153(8) 0.052(5) 0.096(8) -0.017(5) 0.041(7) 0.006(7)
C58A 0.083(6) 0.050(5) 0.081(8) -0.010(5) 0.018(6) 0.025(5)
C59A 0.130(7) 0.049(5) 0.091(8) -0.019(5) 0.035(7) 0.016(5)
C60A 0.164(8) 0.052(5) 0.069(7) -0.014(5) 0.032(6) 0.009(7)
C61A 0.150(8) 0.042(4) 0.041(6) 0.000(5) 0.033(5) 0.009(5)
C62A 0.135(7) 0.041(5) 0.068(7) 0.004(5) 0.017(5) 0.018(5)
C63A 0.101(7) 0.050(5) 0.102(9) 0.005(5) 0.016(5) 0.021(5)
C64A 0.089(7) 0.056(5) 0.080(8) 0.012(5) 0.032(5) 0.014(5)
C65A 0.130(8) 0.061(5) 0.079(8) 0.003(5) 0.020(6) 0.009(6)
C66A 0.154(10) 0.050(5) 0.072(9) 0.001(5) -0.004(6) 0.019(6)
C67A 0.063(6) 0.125(8) 0.057(7) 0.016(5) 0.028(6) 0.022(6)
C68A 0.091(7) 0.167(10) 0.078(10) -0.038(7) 0.041(7) 0.009(7)
C69A 0.056(6) 0.151(8) 0.100(8) -0.015(6) 0.031(6) 0.006(6)
C70A 0.064(6) 0.077(7) 0.076(8) 0.000(5) 0.023(6) 0.028(5)
C71A 0.047(5) 0.128(8) 0.101(9) -0.015(6) 0.021(5) 0.016(5)
C72A 0.072(6) 0.136(7) 0.061(7) -0.007(5) 0.024(6) 0.026(6)
C73A 0.056(7) 0.078(5) 0.073(9) 0.021(6) 0.004(6) -0.016(6)
C74A 0.086(8) 0.087(5) 0.065(9) -0.013(6) 0.038(5) -0.025(6)
C75A 0.068(7) 0.077(9) 0.082(9) 0.034(5) 0.045(7) 0.033(6)
C76A 0.083(8) 0.052(6) 0.064(9) -0.027(6) -0.005(6) 0.024(6)
C77A 0.080(7) 0.091(9) 0.060(8) -0.019(5) 0.033(7) -0.024(6)
C78A 0.064(5) 0.079(9) 0.073(9) -0.025(5) 0.015(6) 0.022(6)
C79A 0.056(6) 0.102(10) 0.071(9) 0.036(5) 0.010(6) -0.009(6)
C80A 0.119(10) 0.055(6) 0.063(9) 0.007(6) 0.040(6) 0.033(6)
O1A 0.084(4) 0.090(5) 0.125(6) 0.014(4) 0.061(5) 0.034(4)
O2A 0.114(5) 0.093(6) 0.124(7) -0.018(4) 0.060(5) 0.030(4)
O3A 0.089(4) 0.113(6) 0.102(6) 0.020(4) 0.058(5) -0.016(3)
O4A 0.087(4) 0.123(5) 0.081(5) -0.010(4) 0.046(4) -0.028(4)
O5A 0.098(5) 0.082(4) 0.085(5) -0.020(4) 0.028(4) -0.034(4)
O6A 0.096(5) 0.077(4) 0.100(6) -0.017(4) 0.023(4) -0.028(3)
O7A 0.138(5) 0.057(4) 0.078(5) 0.026(4) 0.042(4) 0.042(4)
O8A 0.105(6) 0.095(5) 0.087(7) 0.025(4) 0.023(4) 0.033(4)
O9A 0.126(6) 0.072(4) 0.105(7) -0.033(4) 0.042(5) 0.015(4)
O10A 0.132(5) 0.054(4) 0.081(5) -0.037(4) 0.029(4) 0.016(4)
O11A 0.093(5) 0.077(4) 0.094(5) 0.023(4) 0.033(4) -0.013(4)
O12A 0.122(5) 0.086(4) 0.104(7) 0.033(4) 0.055(5) -0.015(4)
O13A 0.071(4) 0.094(5) 0.114(6) -0.022(4) 0.033(4) 0.018(4)
O14A 0.070(4) 0.099(6) 0.111(7) 0.000(4) 0.015(5) 0.023(4)
O15A 0.054(4) 0.108(6) 0.119(7) 0.010(4) 0.023(5) -0.020(4)
O16A 0.055(4) 0.110(5) 0.109(6) 0.017(4) 0.027(4) -0.024(4)
O101 0.118(5) 0.152(5) 0.166(7) 0.012(5) 0.028(5) 0.048(4)
O102 0.139(5) 0.176(6) 0.104(6) 0.046(5) 0.009(4) 0.025(4)
O103 0.180(6) 0.125(5) 0.125(6) -0.020(4) 0.064(5) 0.015(4)
O104 0.161(6) 0.187(6) 0.159(7) 0.053(5) 0.093(6) 0.004(5)

loop_
_atom_type_symbol
_atom_type_description
_atom_type_scat_dispersion_real
_atom_type_scat_dispersion_imag
_atom_type_scat_source
C C 0.0033 0.0016 'International Tables Vol C Tables 4.2.6.8 and 6.1.1.4'
H H 0.0000 0.0000 'International Tables Vol C Tables 4.2.6.8 and 6.1.1.4'
O O 0.0106 0.0060 'International Tables Vol C Tables 4.2.6.8 and 6.1.1.4'
Zn Zn 0.2839 1.4301 'International Tables Vol C Tables 4.2.6.8 and 6.1.1.4'

loop_
_geom_angle_atom_site_label_1
_geom_angle_atom_site_label_2
_geom_angle_atom_site_label_3
_geom_angle
_geom_angle_site_symmetry_1
_geom_angle_site_symmetry_3
_geom_angle_publ_flag
O16A Zn2 O15A 159.9(3) 3_445 5_657 ?
O16A Zn2 O12A 87.3(2) 3_445 7_547 ?
O15A Zn2 O12A 89.4(3) 5_657 7_547 ?
O16A Zn2 O103 99.8(3) 3_445 . ?
O15A Zn2 O103 100.3(3) 5_657 . ?
O12A Zn2 O103 100.0(2) 7_547 . ?
O16A Zn2 O11A 89.0(2) 3_445 . ?
O15A Zn2 O11A 87.0(2) 5_657 . ?
O12A Zn2 O11A 159.1(2) 7_547 . ?
O103 Zn2 O11A 100.9(2) . . ?
O16A Zn2 Zn2 80.23(18) 3_445 7_547 ?
O15A Zn2 Zn2 79.64(18) 5_657 7_547 ?
O12A Zn2 Zn2 79.66(19) 7_547 7_547 ?
O103 Zn2 Zn2 179.62(18) . 7_547 ?
O11A Zn2 Zn2 79.48(17) . 7_547 ?
O6A Zn1 O3A 89.6(3) . . ?
O6A Zn1 O7A 159.8(2) . 4_556 ?
O3A Zn1 O7A 87.1(2) . 4_556 ?
O6A Zn1 O1A 87.4(2) . 6_556 ?
O3A Zn1 O1A 158.7(2) . 6_556 ?
O7A Zn1 O1A 88.5(2) 4_556 6_556 ?
O6A Zn1 O102 98.5(2) . . ?
O3A Zn1 O102 98.7(2) . . ?
O7A Zn1 O102 101.7(3) 4_556 . ?
O1A Zn1 O102 102.5(2) 6_556 . ?
O6A Zn1 Zn4 79.48(17) . . ?
O3A Zn1 Zn4 79.57(17) . . ?
O7A Zn1 Zn4 80.32(17) 4_556 . ?
O1A Zn1 Zn4 79.18(17) 6_556 . ?
O102 Zn1 Zn4 177.37(19) . . ?
O13A Zn3 O14A 158.4(3) . 5_556 ?
O13A Zn3 O9A 87.4(3) . . ?
O14A Zn3 O9A 89.8(3) 5_556 . ?
O13A Zn3 O10A 88.5(2) . 5_556 ?
O14A Zn3 O10A 86.8(2) 5_556 5_556 ?
O9A Zn3 O10A 160.0(2) . 5_556 ?
O13A Zn3 O104 101.7(2) . . ?
O14A Zn3 O104 99.8(3) 5_556 . ?
O9A Zn3 O104 97.9(3) . . ?
O10A Zn3 O104 102.2(3) 5_556 . ?
O13A Zn3 Zn3 79.60(18) . 5_556 ?
O14A Zn3 Zn3 78.87(19) 5_556 5_556 ?
O9A Zn3 Zn3 80.04(19) . 5_556 ?
O10A Zn3 Zn3 79.91(17) 5_556 5_556 ?
O104 Zn3 Zn3 177.5(2) . 5_556 ?
O2A Zn4 O8A 89.7(3) 6_556 4_556 ?
O2A Zn4 O4A 160.3(3) 6_556 . ?
O8A Zn4 O4A 86.5(2) 4_556 . ?
O2A Zn4 O5A 88.1(3) 6_556 . ?
O8A Zn4 O5A 159.7(2) 4_556 . ?
O4A Zn4 O5A 88.8(2) . . ?
O2A Zn4 O101 99.9(3) 6_556 . ?
O8A Zn4 O101 101.0(3) 4_556 . ?
O4A Zn4 O101 99.9(2) . . ?
O5A Zn4 O101 99.3(2) . . ?
O2A Zn4 Zn1 80.25(19) 6_556 . ?
O8A Zn4 Zn1 79.31(19) 4_556 . ?
O4A Zn4 Zn1 80.01(17) . . ?
O5A Zn4 Zn1 80.38(17) . . ?
O101 Zn4 Zn1 179.7(2) . . ?
C2A C1A C6A 120.0 . . ?
C2A C1A C7A 122.0(5) . . ?
C6A C1A C7A 117.8(5) . . ?
O18B C2A C1A 115.1(7) . . ?
O18B C2A C3A 124.9(7) . . ?
C1A C2A C3A 120.0 . . ?
C2A C3A C4A 120.0 . . ?
C2A C3A C13A 119.4(6) . . ?
C4A C3A C13A 120.6(6) . . ?
C5A C4A C3A 120.0 . . ?
C4A C5A C6A 120.0 . . ?
C4A C5A C19A 117.1(5) . . ?
C6A C5A C19A 122.9(5) . . ?
O18A C6A C5A 119.7(7) . . ?
O18A C6A C1A 119.9(7) . . ?
C5A C6A C1A 120.0 . . ?
C8A C7A C12A 120.0 . . ?
C8A C7A C1A 114.7(6) . . ?
C12A C7A C1A 125.3(6) . . ?
O17B C8A C7A 121.8(7) . . ?
O17B C8A C9A 118.0(7) . . ?
C7A C8A C9A 120.0 . . ?
C10A C9A C8A 120.0 . . ?
C10A C9A C25A 116.9(5) . . ?
C8A C9A C25A 123.1(5) . . ?
C11A C10A C9A 120.0 . . ?
C10A C11A C12A 120.0 . . ?
C10A C11A C67A 119.7(6) . . ?
C12A C11A C67A 120.3(6) . . ?
O17A C12A C11A 125.7(7) . . ?
O17A C12A C7A 114.3(7) . . ?
C11A C12A C7A 120.0 . . ?
C14A C13A C18A 120.0 . . ?
C14A C13A C3A 120.5(5) . . ?
C18A C13A C3A 119.5(5) . . ?
C15A C14A C13A 120.0 . . ?
C14A C15A C16A 120.0 . . ?
C17A C16A C15A 120.0 . . ?
C17A C16A C73A 121.8(7) . . ?
C15A C16A C73A 118.2(7) . . ?
C16A C17A C18A 120.0 . . ?
C17A C18A C13A 120.0 . . ?
C20A C19A C24A 120.0 . . ?
C20A C19A C5A 121.0(5) . . ?
C24A C19A C5A 119.0(5) . . ?
C19A C20A C21A 120.0 . . ?
C20A C21A C22A 120.0 . . ?
C23A C22A C21A 120.0 . . ?
C23A C22A C74A 122.9(6) . . ?
C21A C22A C74A 117.1(6) . . ?
C24A C23A C22A 120.0 . . ?
C23A C24A C19A 120.0 . . ?
C26A C25A C30A 120.0 . . ?
C26A C25A C9A 119.4(5) . . ?
C30A C25A C9A 120.6(5) . . ?
C25A C26A C27A 120.0 . . ?
C28A C27A C26A 120.0 . . ?
C27A C28A C29A 120.0 . . ?
C27A C28A C78A 121.3(7) . . ?
C29A C28A C78A 118.7(7) . . ?
C30A C29A C28A 120.0 . . ?
C29A C30A C25A 120.0 . . ?
C32A C31A C36A 120.0 . . ?
C32A C31A C31A 115.3(7) . 2_656 ?
C36A C31A C31A 124.7(7) . 2_656 ?
O19B C32A C31A 120.8(7) . . ?
O19B C32A C33A 119.0(7) . . ?
C31A C32A C33A 120.0 . . ?
C34A C33A C32A 120.0 . . ?
C34A C33A C37A 118.9(6) . . ?
C32A C33A C37A 120.6(6) . . ?
C35A C34A C33A 120.0 . . ?
C34A C35A C36A 120.0 . . ?
C34A C35A C43A 121.8(6) . . ?
C36A C35A C43A 117.9(6) . . ?
O19A C36A C35A 124.7(7) . . ?
O19A C36A C31A 115.3(7) . . ?
C35A C36A C31A 120.0 . . ?
C38A C37A C42A 120.0 . . ?
C38A C37A C33A 123.1(5) . . ?
C42A C37A C33A 116.9(5) . . ?
C37A C38A C39A 120.0 . . ?
C40A C39A C38A 120.0 . . ?
C39A C40A C41A 120.0 . . ?
C39A C40A C77A 121.0(6) . . ?
C41A C40A C77A 119.0(6) . . ?
C42A C41A C40A 120.0 . . ?
C41A C42A C37A 120.0 . . ?
C44A C43A C48A 120.0 . . ?
C44A C43A C35A 117.3(5) . . ?
C48A C43A C35A 122.7(5) . . ?
C43A C44A C45A 120.0 . . ?
C46A C45A C44A 120.0 . . ?
C45A C46A C47A 120.0 . . ?
C45A C46A C79A 119.1(7) . . ?
C47A C46A C79A 120.9(7) . . ?
C46A C47A C48A 120.0 . . ?
C47A C48A C43A 120.0 . . ?
C50A C49A C54A 120.0 . . ?
C50A C49A C49A 122.8(3) . 2 ?
C54A C49A C49A 117.0(4) . 2 ?
O20B C50A C49A 115.8(7) . . ?
O20B C50A C51A 124.2(7) . . ?
C49A C50A C51A 120.0 . . ?
C50A C51A C52A 120.0 . . ?
C50A C51A C61A 117.9(6) . . ?
C52A C51A C61A 121.9(5) . . ?
C51A C52A C53A 120.0 . . ?
C54A C53A C52A 120.0 . . ?
C54A C53A C55A 120.8(5) . . ?
C52A C53A C55A 118.9(5) . . ?
O20A C54A C53A 117.5(7) . . ?
O20A C54A C49A 122.4(7) . . ?
C53A C54A C49A 120.0 . . ?
C56A C55A C60A 120.0 . . ?
C56A C55A C53A 117.7(5) . . ?
C60A C55A C53A 122.3(5) . . ?
C57A C56A C55A 120.0 . . ?
C56A C57A C58A 120.0 . . ?
C59A C58A C57A 120.0 . . ?
C59A C58A C76A 121.6(7) . . ?
C57A C58A C76A 118.4(7) . . ?
C58A C59A C60A 120.0 . . ?
C59A C60A C55A 120.0 . . ?
C62A C61A C66A 120.0 . . ?
C62A C61A C51A 122.5(5) . . ?
C66A C61A C51A 117.5(5) . . ?
C61A C62A C63A 120.0 . . ?
C64A C63A C62A 120.0 . . ?
C65A C64A C63A 120.0 . . ?
C65A C64A C80A 118.4(6) . . ?
C63A C64A C80A 121.6(6) . . ?
C64A C65A C66A 120.0 . . ?
C65A C66A C61A 120.0 . . ?
C68A C67A C72A 120.0 . . ?
C68A C67A C11A 121.7(5) . . ?
C72A C67A C11A 118.3(5) . . ?
C69A C68A C67A 120.0 . . ?
C68A C69A C70A 120.0 . . ?
C71A C70A C69A 120.0 . . ?
C71A C70A C75A 123.7(6) . . ?
C69A C70A C75A 116.3(6) . . ?
C70A C71A C72A 120.0 . . ?
C71A C72A C67A 120.0 . . ?
O12A C73A O11A 126.0(11) . . ?
O12A C73A C16A 120.2(10) . . ?
O11A C73A C16A 113.8(10) . . ?
O6A C74A O5A 128.1(11) . . ?
O6A C74A C22A 120.7(10) . . ?
O5A C74A C22A 111.2(9) . . ?
O2A C75A O1A 125.4(11) . . ?
O2A C75A C70A 123.0(10) . . ?
O1A C75A C70A 111.5(9) . . ?
O9A C76A O10A 129.6(11) . . ?
O9A C76A C58A 118.9(10) . . ?
O10A C76A C58A 111.5(9) . . ?
O3A C77A O4A 125.3(11) . . ?
O3A C77A C40A 119.7(9) . . ?
O4A C77A C40A 115.0(9) . . ?
O14A C78A O13A 123.2(11) . . ?
O14A C78A C28A 119.8(10) . . ?
O13A C78A C28A 117.0(10) . . ?
O16A C79A O15A 126.3(11) . . ?
O16A C79A C46A 115.7(10) . . ?
O15A C79A C46A 118.0(10) . . ?
O8A C80A O7A 128.5(11) . . ?
O8A C80A C64A 118.6(10) . . ?
O7A C80A C64A 112.8(9) . . ?
C75A O1A Zn1 125.9(7) . 6 ?
C75A O2A Zn4 129.1(8) . 6 ?
C77A O3A Zn1 128.7(7) . . ?
C77A O4A Zn4 126.5(7) . . ?
C74A O5A Zn4 123.8(7) . . ?
C74A O6A Zn1 128.1(7) . . ?
C80A O7A Zn1 124.0(7) . 4_546 ?
C80A O8A Zn4 127.7(8) . 4_546 ?
C76A O9A Zn3 126.6(8) . . ?
C76A O10A Zn3 123.7(7) . 5_556 ?
C73A O11A Zn2 126.3(7) . . ?
C73A O12A Zn2 128.4(7) . 7_547 ?
C78A O13A Zn3 128.6(7) . . ?
C78A O14A Zn3 129.5(8) . 5_556 ?
C79A O15A Zn2 126.9(7) . 5_657 ?
C79A O16A Zn2 126.8(7) . 3 ?
C12A O17A C81A 111.2(10) . . ?
O17A C81A C82A 102.8(14) . . ?
C6A O18A C83A 112.4(10) . . ?
O18A C83A C84A 99.6(15) . . ?
C8A O17B C81B 112.5(10) . . ?
O17B C81B C82B 100.3(15) . . ?
C2A O18B C83B 110.6(10) . . ?
O18B C83B C84B 107.5(14) . . ?
C54A O20A C87A 113.6(9) . . ?
O20A C87A C88A 101.5(12) . . ?
C50A O20B C87B 111.5(10) . . ?
O20B C87B C88B 107.0(13) . . ?
C36A O19A C85A 110.4(10) . . ?
O19A C85A C86A 106.0(15) . . ?
C32A O19B C85B 109.7(10) . . ?
O19B C85B C86B 100.0(14) . . ?

loop_
_geom_bond_atom_site_label_1
_geom_bond_atom_site_label_2
_geom_bond_distance
_geom_bond_site_symmetry_2
_geom_bond_publ_flag
Zn2 O16A 2.009(5) 3_445 ?
Zn2 O15A 2.022(6) 5_657 ?
Zn2 O12A 2.022(6) 7_547 ?
Zn2 O103 2.038(6) . ?
Zn2 O11A 2.039(5) . ?
Zn2 Zn2 2.9685(19) 7_547 ?
Zn1 O6A 2.017(6) . ?
Zn1 O3A 2.032(6) . ?
Zn1 O7A 2.039(5) 4_556 ?
Zn1 O1A 2.050(5) 6_556 ?
Zn1 O102 2.111(6) . ?
Zn1 Zn4 2.9687(10) . ?
Zn3 O13A 2.011(5) . ?
Zn3 O14A 2.016(6) 5_556 ?
Zn3 O9A 2.028(6) . ?
Zn3 O10A 2.049(5) 5_556 ?
Zn3 O104 2.149(6) . ?
Zn3 Zn3 2.9668(19) 5_556 ?
Zn4 O2A 2.014(6) 6_556 ?
Zn4 O8A 2.031(6) 4_556 ?
Zn4 O4A 2.045(5) . ?
Zn4 O5A 2.045(5) . ?
Zn4 O101 2.086(6) . ?
C1A C2A 1.4100 . ?
C1A C6A 1.4100 . ?
C1A C7A 1.428(8) . ?
C2A O18B 1.332(9) . ?
C2A C3A 1.4100 . ?
C3A C4A 1.4100 . ?
C3A C13A 1.444(5) . ?
C4A C5A 1.4100 . ?
C5A C6A 1.4100 . ?
C5A C19A 1.491(5) . ?
C6A O18A 1.349(9) . ?
C7A C8A 1.4100 . ?
C7A C12A 1.4100 . ?
C8A O17B 1.344(9) . ?
C8A C9A 1.4100 . ?
C9A C10A 1.4100 . ?
C9A C25A 1.511(6) . ?
C10A C11A 1.4100 . ?
C11A C12A 1.4100 . ?
C11A C67A 1.468(5) . ?
C12A O17A 1.348(9) . ?
C13A C14A 1.4100 . ?
C13A C18A 1.4100 . ?
C14A C15A 1.4100 . ?
C15A C16A 1.4100 . ?
C16A C17A 1.4100 . ?
C16A C73A 1.512(10) . ?
C17A C18A 1.4100 . ?
C19A C20A 1.4100 . ?
C19A C24A 1.4100 . ?
C20A C21A 1.4100 . ?
C21A C22A 1.4100 . ?
C22A C23A 1.4100 . ?
C22A C74A 1.546(10) . ?
C23A C24A 1.4100 . ?
C25A C26A 1.4100 . ?
C25A C30A 1.4100 . ?
C26A C27A 1.4100 . ?
C27A C28A 1.4100 . ?
C28A C29A 1.4100 . ?
C28A C78A 1.483(11) . ?
C29A C30A 1.4100 . ?
C31A C32A 1.4100 . ?
C31A C36A 1.4100 . ?
C31A C31A 1.521(10) 2_656 ?
C32A O19B 1.397(9) . ?
C32A C33A 1.4100 . ?
C33A C34A 1.4100 . ?
C33A C37A 1.486(6) . ?
C34A C35A 1.4100 . ?
C35A C36A 1.4100 . ?
C35A C43A 1.434(6) . ?
C36A O19A 1.383(9) . ?
C37A C38A 1.4100 . ?
C37A C42A 1.4100 . ?
C38A C39A 1.4100 . ?
C39A C40A 1.4100 . ?
C40A C41A 1.4100 . ?
C40A C77A 1.491(10) . ?
C41A C42A 1.4100 . ?
C43A C44A 1.4100 . ?
C43A C48A 1.4100 . ?
C44A C45A 1.4100 . ?
C45A C46A 1.4100 . ?
C46A C47A 1.4100 . ?
C46A C79A 1.506(11) . ?
C47A C48A 1.4100 . ?
C49A C50A 1.4100 . ?
C49A C54A 1.4100 . ?
C49A C49A 1.561(9) 2 ?
C50A O20B 1.368(9) . ?
C50A C51A 1.4100 . ?
C51A C52A 1.4100 . ?
C51A C61A 1.440(5) . ?
C52A C53A 1.4100 . ?
C53A C54A 1.4100 . ?
C53A C55A 1.515(5) . ?
C54A O20A 1.405(9) . ?
C55A C56A 1.4100 . ?
C55A C60A 1.4100 . ?
C56A C57A 1.4100 . ?
C57A C58A 1.4100 . ?
C58A C59A 1.4100 . ?
C58A C76A 1.497(10) . ?
C59A C60A 1.4100 . ?
C61A C62A 1.4100 . ?
C61A C66A 1.4100 . ?
C62A C63A 1.4100 . ?
C63A C64A 1.4100 . ?
C64A C65A 1.4100 . ?
C64A C80A 1.509(10) . ?
C65A C66A 1.4100 . ?
C67A C68A 1.4100 . ?
C67A C72A 1.4100 . ?
C68A C69A 1.4100 . ?
C69A C70A 1.4100 . ?
C70A C71A 1.4100 . ?
C70A C75A 1.487(10) . ?
C71A C72A 1.4100 . ?
C73A O12A 1.221(10) . ?
C73A O11A 1.285(9) . ?
C74A O6A 1.218(10) . ?
C74A O5A 1.295(9) . ?
C75A O2A 1.200(10) . ?
C75A O1A 1.323(10) . ?
C76A O9A 1.201(10) . ?
C76A O10A 1.294(10) . ?
C77A O3A 1.244(10) . ?
C77A O4A 1.286(9) . ?
C78A O14A 1.257(10) . ?
C78A O13A 1.261(10) . ?
C79A O16A 1.269(10) . ?
C79A O15A 1.270(10) . ?
C80A O8A 1.206(10) . ?
C80A O7A 1.292(10) . ?
O1A Zn1 2.050(5) 6 ?
O2A Zn4 2.014(6) 6 ?
O7A Zn1 2.039(5) 4_546 ?
O8A Zn4 2.031(6) 4_546 ?
O10A Zn3 2.049(5) 5_556 ?
O12A Zn2 2.022(6) 7_547 ?
O14A Zn3 2.016(6) 5_556 ?
O15A Zn2 2.022(6) 5_657 ?
O16A Zn2 2.009(5) 3 ?
O17A C81A 1.477(13) . ?
C81A C82A 1.587(16) . ?
O18A C83A 1.469(13) . ?
C83A C84A 1.614(17) . ?
O17B C81B 1.486(13) . ?
C81B C82B 1.612(17) . ?
O18B C83B 1.516(13) . ?
C83B C84B 1.604(16) . ?
O20A C87A 1.509(12) . ?
C87A C88A 1.644(15) . ?
O20B C87B 1.455(14) . ?
C87B C88B 1.567(16) . ?
O19A C85A 1.482(14) . ?
C85A C86A 1.575(16) . ?
O19B C85B 1.466(13) . ?
C85B C86B 1.595(16) . ?
